data_1535412
loop_
_publ_author_name
'Bonamico, M.'
'Duranti, D.'
'Vaciago, A.'
'Zambonelli, L.'

_publ_section_title
;
 Struttura cristallina del pentabromocarboniliridato(III) di potassio
;
_journal_name_full
;
Ricerca Scientifica, Parte 2: Rendiconti, Sezione A: Abiologica
;
_journal_page_first 613
_journal_page_last 621
_journal_volume 7
_journal_year 1964
_chemical_formula_sum 'C Br5 Ir K2 O'
_chemical_name_systematic 'K2 Ir Br5 C O'
_space_group_IT_number 62
_symmetry_space_group_name_Hall '-P 2ac 2n'
_symmetry_space_group_name_H-M 'P n m a'
_cell_angle_alpha 90
_cell_angle_beta 90
_cell_angle_gamma 90
_cell_formula_units_Z 4
_cell_length_a 14
_cell_length_b 10.663
_cell_length_c 7.17
_cell_volume 1070.352
_citation_journal_id_ASTM RSRAAQ
_cod_data_source_file Bonamico_RSRAAQ_1964_561.cif
_cod_data_source_block C1Br5Ir1K2O1
_cod_original_formula_sum 'C1 Br5 Ir1 K2 O1'
_cod_database_code 1535412

loop_
_symmetry_equiv_pos_as_xyz
x,y,z
-x+1/2,-y,z+1/2
x+1/2,-y+1/2,-z+1/2
-x,y+1/2,-z
-x,-y,-z
x-1/2,y,-z-1/2
-x-1/2,y-1/2,z-1/2
x,-y-1/2,z

loop_
_atom_site_label
_atom_site_type_symbol
_atom_site_fract_x
_atom_site_fract_y
_atom_site_fract_z
_atom_site_occupancy
_atom_site_U_iso_or_equiv
Br3 Br-1 0.2232 0.25 -0.1234 1 0.0
K1 K+1 0.3492 -0.0016 0.16 1 0.0
Ir1 Ir+3 0.1137 0.25 0.1865 1 0.0
Br1 Br-1 0.1135 0.0164 0.1826 1 0.0
Br4 Br-1 0.2592 0.25 0.4284 1 0.0
Br2 Br-1 0.0076 0.25 0.451 1 0.0
C1 C+2 0.025 0.25 0.027 1 0.0
O1 O-2 -0.025 0.25 -0.027 1 0.0
